data_7706898
loop_
_publ_author_name
'Kamebuchi, Hajime'
'Murakami, Hiroki'
'Shiga, Ryosuke'
'Tadokoro, Makoto'

_publ_section_title
;
 Preparation of a magnetic metal-organic square and metal-organic cubes
 using 4,5-bis(2-imidazolinyl)imidazolate: slow magnetization relaxation
 behavior in mixed-valent octamanganese(ii/iii) clusters.
;
_journal_issue 16
_journal_name_full 'Dalton transactions (Cambridge, England : 2003)'
_journal_page_first 5452
_journal_page_last 5464
_journal_paper_doi 10.1039/d0dt04425c
_journal_volume 50
_journal_year 2021
_chemical_formula_moiety 'C46 H70 Cu4 N24 O4 S3, 8(C2 H6 O S), 4(Cl O4)'
_chemical_formula_sum 'C62 H118 Cl4 Cu4 N24 O28 S11'
_chemical_formula_weight 2396.42
_space_group_crystal_system triclinic
_space_group_IT_number 2
_space_group_name_Hall '-P 1'
_space_group_name_H-M_alt 'P -1'
_atom_sites_solution_hydrogens geom
_audit_creation_method SHELXL-2018/1
_audit_update_record
;
2021-03-16 deposited with the CCDC.	2021-03-19 downloaded from the CCDC.
;
_cell_angle_alpha 77.9020(10)
_cell_angle_beta 67.6080(10)
_cell_angle_gamma 67.1220(10)
_cell_formula_units_Z 2
_cell_length_a 17.5963(8)
_cell_length_b 17.8058(8)
_cell_length_c 18.9440(8)
_cell_measurement_reflns_used 8929
_cell_measurement_temperature 173(2)
_cell_measurement_theta_max 27.70
_cell_measurement_theta_min 2.23
_cell_volume 5043.0(4)
_computing_cell_refinement 'Bruker SAINT'
_computing_data_collection 'Bruker APEX2'
_computing_data_reduction 'Bruker SAINT'
_computing_molecular_graphics 'Bruker SHELXTL'
_computing_publication_material 'Bruker SHELXTL'
_computing_structure_refinement 'SHELXL-2018/1 (Sheldrick, 2018)'
_computing_structure_solution 'SHELXT 2014/5 (Sheldrick, 2014)'
_diffrn_ambient_temperature 173(2)
_diffrn_measured_fraction_theta_full 0.982
_diffrn_measured_fraction_theta_max 0.982
_diffrn_measurement_device_type 'Bruker APEX-II CCD'
_diffrn_measurement_method '\f and \w scans'
_diffrn_radiation_type MoK\a
_diffrn_radiation_wavelength 0.71073
_diffrn_reflns_av_R_equivalents 0.0184
_diffrn_reflns_av_unetI/netI 0.0409
_diffrn_reflns_Laue_measured_fraction_full 0.982
_diffrn_reflns_Laue_measured_fraction_max 0.982
_diffrn_reflns_limit_h_max 9
_diffrn_reflns_limit_h_min -20
_diffrn_reflns_limit_k_max 16
_diffrn_reflns_limit_k_min -21
_diffrn_reflns_limit_l_max 22
_diffrn_reflns_limit_l_min -22
_diffrn_reflns_number 23993
_diffrn_reflns_point_group_measured_fraction_full 0.982
_diffrn_reflns_point_group_measured_fraction_max 0.982
_diffrn_reflns_theta_full 25.027
_diffrn_reflns_theta_max 25.027
_diffrn_reflns_theta_min 1.332
_exptl_absorpt_coefficient_mu 1.247
_exptl_absorpt_correction_T_max 0.7457
_exptl_absorpt_correction_T_min 0.6478
_exptl_absorpt_correction_type multi-scan
_exptl_absorpt_process_details
'SADABS-2016/2 - Bruker AXS area detector scaling and absorption correction. Reference: Krause, L., Herbst-Irmer, R., Sheldrick G.M. & Stalke D., J. Appl. Cryst. 48 (2015) 3-10.'
_exptl_crystal_colour blue
_exptl_crystal_density_diffrn 1.578
_exptl_crystal_description plate
_exptl_crystal_F_000 2484
_exptl_crystal_size_max 0.200
_exptl_crystal_size_mid 0.100
_exptl_crystal_size_min 0.050
_refine_diff_density_max 2.741
_refine_diff_density_min -2.501
_refine_diff_density_rms 0.140
_refine_ls_extinction_method none
_refine_ls_goodness_of_fit_ref 1.050
_refine_ls_hydrogen_treatment constr
_refine_ls_matrix_type full
_refine_ls_number_parameters 1330
_refine_ls_number_reflns 17484
_refine_ls_number_restraints 143
_refine_ls_restrained_S_all 1.129
_refine_ls_R_factor_all 0.0883
_refine_ls_R_factor_gt 0.0729
_refine_ls_shift/su_max 0.001
_refine_ls_shift/su_mean 0.000
_refine_ls_structure_factor_coef Fsqd
_refine_ls_weighting_details 'w=1/[\s^2^(Fo^2^)+(0.0974P)^2^+28.7001P] where P=(Fo^2^+2Fc^2^)/3'
_refine_ls_weighting_scheme calc
_refine_ls_wR_factor_gt 0.1888
_refine_ls_wR_factor_ref 0.2023
_reflns_Friedel_coverage 0.000
_reflns_number_gt 13956
_reflns_number_total 17484
_reflns_threshold_expression 'I > 2\s(I)'
_cod_data_source_file d0dt04425c2.cif
_cod_data_source_block 160602shiga_0m_a_4
_cod_depositor_comments 'Adding full bibliography for 7706898--7706900.cif.'
_cod_database_code 7706898
_shelx_shelxl_version_number 2018/1
_shelx_space_group_comment
;
The symmetry employed for this shelxl refinement is uniquely defined
by the following loop, which should always be used as a source of
symmetry information in preference to the above space-group names.
They are only intended as comments.
;
_shelx_estimated_absorpt_t_min 0.789
_shelx_estimated_absorpt_t_max 0.940

loop_
_space_group_symop_operation_xyz
'x, y, z'
'-x, -y, -z'

loop_
_atom_site_label
_atom_site_type_symbol
_atom_site_fract_x
_atom_site_fract_y
_atom_site_fract_z
_atom_site_U_iso_or_equiv
_atom_site_adp_type
_atom_site_occupancy
_atom_site_site_symmetry_order
_atom_site_calc_flag
_atom_site_refinement_flags_posn
_atom_site_refinement_flags_adp
_atom_site_refinement_flags_occupancy
_atom_site_disorder_assembly
_atom_site_disorder_group
Cu1 Cu 0.54859(4) 0.55981(4) 0.67603(3) 0.01959(16) Uani 1 1 d . . . . .
Cu2 Cu 0.43854(4) 0.74451(4) 0.39353(3) 0.01858(16) Uani 1 1 d . . . . .
Cu3 Cu 0.69503(4) 0.44423(4) 0.20347(3) 0.01874(16) Uani 1 1 d . . . . .
Cu4 Cu 0.79268(4) 0.25574(4) 0.49093(3) 0.01853(16) Uani 1 1 d . . . . .
N1 N 0.4619(3) 0.6571(3) 0.7317(3) 0.0253(10) Uani 1 1 d . . . . .
N2 N 0.3642(3) 0.7793(3) 0.7310(2) 0.0315(12) Uani 1 1 d . . . . .
H2 H 0.329182 0.822200 0.712349 0.038 Uiso 1 1 calc DR U . . .
N3 N 0.4969(3) 0.6216(3) 0.5940(2) 0.0201(9) Uani 1 1 d . . . . .
N4 N 0.4612(3) 0.6890(3) 0.4910(2) 0.0189(9) Uani 1 1 d . . . . .
N5 N 0.3524(3) 0.8320(3) 0.4644(3) 0.0241(10) Uani 1 1 d . . . . .
N6 N 0.3254(3) 0.8877(3) 0.5686(2) 0.0314(11) Uani 1 1 d . . . . .
H6 H 0.326237 0.888956 0.614439 0.038 Uiso 1 1 calc DR U . . .
N7 N 0.4042(3) 0.7934(3) 0.3004(3) 0.0213(9) Uani 1 1 d . . . . .
N8 N 0.4320(4) 0.7884(2) 0.1785(3) 0.0385(13) Uani 1 1 d . . . . .
H8 H 0.458728 0.767176 0.133710 0.046 Uiso 1 1 calc DR U . . .
N9 N 0.5166(3) 0.6520(3) 0.3256(2) 0.0196(9) Uani 1 1 d . . . . .
N10 N 0.6040(3) 0.5429(3) 0.2592(2) 0.0200(9) Uani 1 1 d . . . . .
N11 N 0.6454(3) 0.5054(3) 0.1198(2) 0.0231(10) Uani 1 1 d . . . . .
N12 N 0.5548(3) 0.6146(2) 0.0802(3) 0.0339(12) Uani 1 1 d . . . . .
H12 H 0.512586 0.662460 0.084064 0.041 Uiso 1 1 calc DR U . . .
N13 N 0.7724(3) 0.3413(3) 0.1520(3) 0.0244(10) Uani 1 1 d . . . . .
N14 N 0.8772(3) 0.2213(3) 0.1551(3) 0.0302(11) Uani 1 1 d . . . . .
H14A H 0.913881 0.180949 0.174400 0.036 Uiso 1 1 calc R U . . .
N15 N 0.7271(3) 0.3732(3) 0.2930(2) 0.0194(9) Uani 1 1 d . . . . .
N16 N 0.7576(3) 0.3044(3) 0.3977(2) 0.0197(9) Uani 1 1 d . . . . .
N17 N 0.8675(3) 0.1617(3) 0.4248(3) 0.0239(10) Uani 1 1 d . . . . .
N18 N 0.9006(3) 0.1101(3) 0.3144(3) 0.0257(10) Uani 1 1 d . . . . .
H18 H 0.900500 0.110056 0.268020 0.031 Uiso 1 1 calc R U . . .
N19 N 0.8199(3) 0.2033(3) 0.5855(2) 0.0217(10) Uani 1 1 d . . . . .
N20 N 0.8073(3) 0.2207(3) 0.7039(3) 0.0343(12) Uani 1 1 d . . . . .
H20 H 0.783810 0.243801 0.747536 0.041 Uiso 1 1 calc R U . . .
N21 N 0.7070(3) 0.3439(3) 0.5617(2) 0.0198(9) Uani 1 1 d . . . . .
N22 N 0.6199(3) 0.4532(3) 0.6286(2) 0.0202(9) Uani 1 1 d . . . . .
N23 N 0.5889(3) 0.4956(3) 0.7627(2) 0.0223(10) Uani 1 1 d . . . . .
N24 N 0.6618(4) 0.3753(3) 0.8093(3) 0.0386(14) Uani 1 1 d . . . . .
H24 H 0.685600 0.321666 0.813019 0.046 Uiso 1 1 calc R U . . .
C1 C 0.4339(4) 0.6849(3) 0.8082(3) 0.0301(13) Uani 1 1 d . . . . .
H1A H 0.484318 0.685393 0.819370 0.036 Uiso 1 1 calc R U . . .
H1B H 0.405935 0.648966 0.848051 0.036 Uiso 1 1 calc R U . . .
C2 C 0.3677(4) 0.7722(4) 0.8051(3) 0.0318(14) Uani 1 1 d . . . . .
H2A H 0.309945 0.777467 0.844673 0.038 Uiso 1 1 calc R U . . .
H2B H 0.389179 0.813514 0.811200 0.038 Uiso 1 1 calc R U . . .
C3 C 0.4194(3) 0.7141(3) 0.6921(3) 0.0190(11) Uani 1 1 d . . . . .
C4 C 0.4394(3) 0.6982(3) 0.6133(3) 0.0178(10) Uani 1 1 d . . . . .
C5 C 0.5073(4) 0.6193(3) 0.5202(3) 0.0225(11) Uani 1 1 d . . . . .
H5 H 0.543844 0.572674 0.491777 0.027 Uiso 1 1 calc R U . . .
C6 C 0.4178(3) 0.7402(3) 0.5500(3) 0.0182(10) Uani 1 1 d . . . . .
C7 C 0.3638(3) 0.8209(3) 0.5296(3) 0.0191(11) Uani 1 1 d . . . . .
C8 C 0.2830(4) 0.9565(4) 0.5268(4) 0.0362(15) Uani 1 1 d . . . . .
H8A H 0.307953 1.000436 0.516185 0.043 Uiso 1 1 calc R U . . .
H8B H 0.219280 0.978432 0.554258 0.043 Uiso 1 1 calc R U . . .
C9 C 0.3027(4) 0.9192(3) 0.4527(4) 0.0328(14) Uani 1 1 d . . . . .
H9A H 0.247902 0.925958 0.444769 0.039 Uiso 1 1 calc R U . . .
H9B H 0.337860 0.945344 0.407756 0.039 Uiso 1 1 calc R U . . .
C10 C 0.3525(4) 0.8748(3) 0.2742(3) 0.0266(12) Uani 1 1 d . . . . .
H10A H 0.372779 0.917764 0.278612 0.032 Uiso 1 1 calc R U . . .
H10B H 0.289577 0.888426 0.304593 0.032 Uiso 1 1 calc R U . . .
C11 C 0.3689(5) 0.8665(4) 0.1897(4) 0.0429(17) Uani 1 1 d . . . . .
H11A H 0.315110 0.869739 0.181995 0.051 Uiso 1 1 calc R U . . .
H11B H 0.391535 0.908787 0.155353 0.051 Uiso 1 1 calc R U . . .
C12 C 0.4475(3) 0.7493(3) 0.2423(3) 0.0184(10) Uani 1 1 d . . . . .
C13 C 0.5076(3) 0.6681(3) 0.2545(3) 0.0181(10) Uani 1 1 d . . . . .
C14 C 0.5753(3) 0.5767(3) 0.3250(3) 0.0226(11) Uani 1 1 d . . . . .
H14 H 0.594637 0.549999 0.367164 0.027 Uiso 1 1 calc R U . . .
C15 C 0.5614(3) 0.6004(3) 0.2137(3) 0.0183(10) Uani 1 1 d . . . . .
C16 C 0.5851(3) 0.5759(3) 0.1372(3) 0.0205(11) Uani 1 1 d . . . . .
C17 C 0.5961(4) 0.5724(4) 0.0136(3) 0.0351(14) Uani 1 1 d . . . . .
H17A H 0.624873 0.604448 -0.030392 0.042 Uiso 1 1 calc R U . . .
H17B H 0.554532 0.557718 0.000444 0.042 Uiso 1 1 calc R U . . .
C18 C 0.6636(4) 0.4960(3) 0.0386(3) 0.0274(12) Uani 1 1 d . . . . .
H18A H 0.656074 0.445441 0.033227 0.033 Uiso 1 1 calc R U . . .
H18B H 0.724017 0.493929 0.007372 0.033 Uiso 1 1 calc R U . . .
C19 C 0.8179(4) 0.3208(4) 0.0714(3) 0.0319(14) Uani 1 1 d . . . . .
H19A H 0.852157 0.356808 0.042235 0.038 Uiso 1 1 calc R U . . .
H19B H 0.775636 0.325881 0.046511 0.038 Uiso 1 1 calc R U . . .
C20 C 0.8785(4) 0.2312(4) 0.0767(3) 0.0323(14) Uani 1 1 d . . . . .
H20A H 0.855041 0.193026 0.067759 0.039 Uiso 1 1 calc R U . . .
H20B H 0.938266 0.222986 0.039818 0.039 Uiso 1 1 calc R U . . .
C21 C 0.8117(3) 0.2828(3) 0.1931(3) 0.0187(10) Uani 1 1 d . . . . .
C22 C 0.7835(3) 0.2956(3) 0.2743(3) 0.0192(11) Uani 1 1 d . . . . .
C23 C 0.7143(3) 0.3757(3) 0.3668(3) 0.0199(11) Uani 1 1 d . . . . .
H23 H 0.678346 0.422946 0.394591 0.024 Uiso 1 1 calc R U . . .
C24 C 0.8009(3) 0.2531(3) 0.3389(3) 0.0169(10) Uani 1 1 d . . . . .
C25 C 0.8561(3) 0.1728(3) 0.3594(3) 0.0186(10) Uani 1 1 d . . . . .
C26 C 0.9499(4) 0.0412(3) 0.3561(3) 0.0297(13) Uani 1 1 d . . . . .
H26A H 1.013347 0.023285 0.327078 0.036 Uiso 1 1 calc R U . . .
H26B H 0.929300 -0.005716 0.366723 0.036 Uiso 1 1 calc R U . . .
C27 C 0.9296(4) 0.0779(3) 0.4306(3) 0.0318(14) Uani 1 1 d . . . . .
H27A H 0.902791 0.045786 0.475853 0.038 Uiso 1 1 calc R U . . .
H27B H 0.983459 0.079167 0.434811 0.038 Uiso 1 1 calc R U . . .
C28 C 0.8881(4) 0.1297(3) 0.6058(3) 0.0261(12) Uani 1 1 d . . . . .
H28A H 0.946814 0.124839 0.568084 0.031 Uiso 1 1 calc R U . . .
H28B H 0.875828 0.079403 0.607834 0.031 Uiso 1 1 calc R U . . .
C29 C 0.8823(4) 0.1442(4) 0.6853(4) 0.0345(15) Uani 1 1 d . . . . .
H29A H 0.871429 0.098665 0.723180 0.041 Uiso 1 1 calc R U . . .
H29B H 0.936520 0.150444 0.683397 0.041 Uiso 1 1 calc R U . . .
C30 C 0.7813(3) 0.2489(3) 0.6427(3) 0.0183(10) Uani 1 1 d . . . . .
C31 C 0.7158(3) 0.3276(3) 0.6332(3) 0.0180(10) Uani 1 1 d . . . . .
C32 C 0.6495(3) 0.4198(3) 0.5622(3) 0.0218(11) Uani 1 1 d . . . . .
H32 H 0.631521 0.447265 0.519541 0.026 Uiso 1 1 calc R U . . .
C33 C 0.6615(3) 0.3946(3) 0.6747(3) 0.0182(10) Uani 1 1 d . . . . .
C34 C 0.6390(3) 0.4205(3) 0.7503(3) 0.0196(11) Uani 1 1 d . . . . .
C35 C 0.6404(4) 0.4306(4) 0.8671(3) 0.0339(14) Uani 1 1 d . . . . .
H35A H 0.693030 0.439507 0.865837 0.041 Uiso 1 1 calc R U . . .
H35B H 0.611849 0.409706 0.919216 0.041 Uiso 1 1 calc R U . . .
C36 C 0.5767(4) 0.5093(3) 0.8409(3) 0.0246(12) Uani 1 1 d . . . . .
H36A H 0.515559 0.517457 0.874690 0.030 Uiso 1 1 calc R U . . .
H36B H 0.591243 0.557681 0.840914 0.030 Uiso 1 1 calc R U . . .
S1 S 0.70677(12) 0.60485(11) 0.68503(10) 0.0417(4) Uani 1 1 d . . . . .
O1 O 0.6620(3) 0.6122(3) 0.6296(3) 0.0456(12) Uani 1 1 d . . . . .
C37 C 0.7461(8) 0.6874(6) 0.6591(7) 0.082(3) Uani 1 1 d . . . . .
H37A H 0.781938 0.686697 0.604845 0.124 Uiso 1 1 calc R U . . .
H37B H 0.781577 0.682463 0.690189 0.124 Uiso 1 1 calc R U . . .
H37C H 0.696544 0.738905 0.667910 0.124 Uiso 1 1 calc R U . . .
C38 C 0.8082(6) 0.5270(6) 0.6569(6) 0.071(3) Uani 1 1 d . . . . .
H38A H 0.799538 0.474062 0.667229 0.107 Uiso 1 1 calc R U . . .
H38B H 0.843974 0.527441 0.685642 0.107 Uiso 1 1 calc R U . . .
H38C H 0.837985 0.535698 0.601998 0.107 Uiso 1 1 calc R U . . .
O2 O 0.5366(4) 0.8086(3) 0.3658(3) 0.0601(15) Uani 1 1 d D . . . .
C39 C 0.5947(7) 0.8678(7) 0.2166(3) 0.090(4) Uani 1 1 d D . . . .
H39A H 0.554867 0.854597 0.200480 0.136 Uiso 1 1 calc R U . A 1
H39B H 0.650375 0.860416 0.174490 0.136 Uiso 1 1 calc R U . A 1
H39C H 0.568571 0.924652 0.230151 0.136 Uiso 1 1 calc R U . A 1
C40 C 0.6684(5) 0.8560(8) 0.3165(8) 0.111(4) Uani 1 1 d D U . . .
H40A H 0.629611 0.912437 0.326430 0.167 Uiso 1 1 calc R U . B 1
H40B H 0.720948 0.855885 0.272568 0.167 Uiso 1 1 calc R U . B 1
H40C H 0.685147 0.828977 0.361669 0.167 Uiso 1 1 calc R U . B 1
S2A S 0.61328(16) 0.80282(16) 0.29617(15) 0.0414(8) Uani 0.676(6) 1 d . . P C 1
S2B S 0.5587(4) 0.8795(3) 0.3172(3) 0.062(2) Uani 0.324(6) 1 d D U P C 2
O3 O 0.8065(2) 0.4965(3) 0.1637(3) 0.0506(13) Uani 1 1 d D . . . .
C41 C 0.9756(6) 0.3764(5) 0.1321(7) 0.100(4) Uani 1 1 d D U . . .
H41A H 0.958690 0.329596 0.161116 0.151 Uiso 1 1 calc R U . D 1
H41B H 1.032151 0.371099 0.134465 0.151 Uiso 1 1 calc R U . D 1
H41C H 0.980404 0.377708 0.078611 0.151 Uiso 1 1 calc R U . D 1
C42 C 0.9453(5) 0.5416(4) 0.1142(6) 0.077(3) Uani 1 1 d D . . . .
H42A H 0.921598 0.565725 0.072223 0.115 Uiso 1 1 calc R U . E 1
H42B H 1.008596 0.513711 0.093035 0.115 Uiso 1 1 calc R U . E 1
H42C H 0.933563 0.584818 0.145466 0.115 Uiso 1 1 calc R U . E 1
S3A S 0.8943(3) 0.4692(3) 0.1725(3) 0.0449(19) Uani 0.350(7) 1 d D U P F 1
S3B S 0.89726(17) 0.47263(17) 0.11118(18) 0.0441(11) Uani 0.650(7) 1 d . . P F 2
O4 O 0.8994(4) 0.3181(3) 0.4539(3) 0.0545(14) Uani 1 1 d . . . . .
C43 C 0.9216(9) 0.3606(9) 0.3866(7) 0.106(4) Uani 1 1 d . U . . .
H43A H 0.870726 0.408903 0.381722 0.127 Uiso 1 1 calc R U . . .
H43B H 0.942299 0.326139 0.343747 0.127 Uiso 1 1 calc R U . . .
C44 C 0.9933(10) 0.3869(12) 0.3857(8) 0.143(7) Uani 1 1 d . . . . .
H44A H 1.050792 0.342700 0.370164 0.171 Uiso 1 1 calc R U . . .
H44B H 0.996145 0.436236 0.350636 0.171 Uiso 1 1 calc R U . . .
C45 C 0.9678(7) 0.4039(8) 0.4637(7) 0.091(3) Uani 1 1 d . . . . .
H45A H 0.933676 0.462581 0.470820 0.109 Uiso 1 1 calc R U . . .
H45B H 1.019786 0.388982 0.479396 0.109 Uiso 1 1 calc R U . . .
C46 C 0.9143(9) 0.3535(9) 0.5078(7) 0.106(4) Uani 1 1 d . U . . .
H46A H 0.944909 0.309731 0.539416 0.127 Uiso 1 1 calc R U . . .
H46B H 0.857887 0.387338 0.542186 0.127 Uiso 1 1 calc R U . . .
O21 O 0.5583(5) 0.9608(5) 0.8057(4) 0.105(3) Uani 1 1 d D . . . .
C47 C 0.4474(8) 0.9548(8) 0.9516(5) 0.103(4) Uani 1 1 d D . . . .
H47A H 0.442710 1.003800 0.971065 0.155 Uiso 1 1 calc R U . G 1
H47B H 0.440449 0.912727 0.993794 0.155 Uiso 1 1 calc R U . G 1
H47C H 0.401514 0.968445 0.929020 0.155 Uiso 1 1 calc R U . G 1
C48 C 0.5510(7) 0.8157(5) 0.8754(6) 0.085(3) Uani 1 1 d D . . . .
H48A H 0.508868 0.821641 0.850784 0.128 Uiso 1 1 calc R U . H 1
H48B H 0.533469 0.790484 0.927485 0.128 Uiso 1 1 calc R U . H 1
H48C H 0.609245 0.780967 0.845858 0.128 Uiso 1 1 calc R U . H 1
S22 S 0.81473(13) 0.90247(12) 0.76017(13) 0.0540(5) Uani 1 1 d . . . . .
O22 O 0.8329(4) 0.9742(3) 0.7129(4) 0.078(2) Uani 1 1 d . . . . .
C49 C 0.7755(8) 0.8602(7) 0.7119(7) 0.088(3) Uani 1 1 d . . . . .
H49A H 0.718294 0.898114 0.709922 0.133 Uiso 1 1 calc R U . . .
H49B H 0.769569 0.808379 0.739084 0.133 Uiso 1 1 calc R U . . .
H49C H 0.816560 0.850252 0.659753 0.133 Uiso 1 1 calc R U . . .
C50 C 0.9178(7) 0.8247(6) 0.7509(8) 0.100(4) Uani 1 1 d . . . . .
H50A H 0.948580 0.812753 0.696999 0.149 Uiso 1 1 calc R U . . .
H50B H 0.909132 0.775221 0.781598 0.149 Uiso 1 1 calc R U . . .
H50C H 0.952506 0.843197 0.768845 0.149 Uiso 1 1 calc R U . . .
S21A S 0.5538(2) 0.9166(2) 0.87923(19) 0.0705(12) Uani 0.759(8) 1 d . . P I 1
S21B S 0.4926(5) 0.9216(5) 0.8562(5) 0.081(4) Uani 0.241(8) 1 d D . P I 2
O23 O 0.9938(2) -0.0490(3) 0.8426(2) 0.0681(17) Uani 1 1 d D . . . .
C51 C 0.9190(4) 0.0737(3) 0.9357(4) 0.148(6) Uani 1 1 d D U . . .
H51A H 0.914033 0.039956 0.984124 0.222 Uiso 1 1 calc R U . J 1
H51B H 0.870947 0.126264 0.943880 0.222 Uiso 1 1 calc R U . J 1
H51C H 0.974989 0.083088 0.916559 0.222 Uiso 1 1 calc R U . J 1
C52 C 0.8245(2) -0.0100(4) 0.9267(4) 0.067(2) Uani 1 1 d D . . . .
H52A H 0.782351 0.003863 0.899971 0.101 Uiso 1 1 calc R U . K 1
H52B H 0.796000 0.017359 0.974616 0.101 Uiso 1 1 calc R U . K 1
H52C H 0.846078 -0.069266 0.938065 0.101 Uiso 1 1 calc R U . K 1
S23A S 0.9136(2) 0.0229(2) 0.8678(2) 0.0503(15) Uani 0.456(6) 1 d D . P L 1
S23B S 0.93380(18) -0.02624(19) 0.91955(17) 0.0444(12) Uani 0.544(6) 1 d D . P L 2
O24 O 0.42039(19) 0.2075(3) 0.9479(3) 0.086(2) Uani 1 1 d D . . . .
C53 C 0.2691(5) 0.3146(5) 0.9262(5) 0.061(2) Uani 1 1 d . . . . .
H53A H 0.292875 0.357158 0.895901 0.092 Uiso 1 1 calc R U . M 1
H53B H 0.207361 0.339871 0.955887 0.092 Uiso 1 1 calc R U . M 1
H53C H 0.274451 0.277194 0.891896 0.092 Uiso 1 1 calc R U . M 1
C54 C 0.2612(6) 0.2013(5) 1.0420(4) 0.057(2) Uani 1 1 d . . . . .
H54A H 0.254030 0.173739 1.006521 0.085 Uiso 1 1 calc R U . N 1
H54B H 0.203945 0.237666 1.071328 0.085 Uiso 1 1 calc R U . N 1
H54C H 0.287666 0.160376 1.077211 0.085 Uiso 1 1 calc R U . N 1
S24A S 0.32915(18) 0.25855(19) 0.99029(17) 0.0373(10) Uani 0.554(6) 1 d D . P O 1
S24B S 0.3339(3) 0.2120(3) 0.9482(3) 0.0477(14) Uani 0.446(6) 1 d D . P O 2
S25 S 0.07271(12) 0.71098(11) 0.21681(12) 0.0472(4) Uani 1 1 d . . . . .
O25 O 0.1460(3) 0.6699(3) 0.2503(3) 0.0488(12) Uani 1 1 d . . . . .
C55 C 0.1101(5) 0.6663(6) 0.1299(5) 0.059(2) Uani 1 1 d . . . . .
H55A H 0.155702 0.686329 0.092218 0.088 Uiso 1 1 calc R U . . .
H55B H 0.061244 0.680899 0.110779 0.088 Uiso 1 1 calc R U . . .
H55C H 0.134116 0.606719 0.138178 0.088 Uiso 1 1 calc R U . . .
C56 C -0.0073(6) 0.6644(7) 0.2697(6) 0.078(3) Uani 1 1 d . . . . .
H56A H 0.020087 0.604897 0.268861 0.116 Uiso 1 1 calc R U . . .
H56B H -0.053537 0.683140 0.246713 0.116 Uiso 1 1 calc R U . . .
H56C H -0.032702 0.679595 0.322777 0.116 Uiso 1 1 calc R U . . .
S26A S 0.8331(2) 0.02123(16) 0.18959(19) 0.0278(11) Uani 0.535(8) 1 d D . P P 1
C57A C 0.7414(4) 0.0109(6) 0.1764(6) 0.040(3) Uani 0.535(8) 1 d D U P P 1
H57A H 0.721299 0.054510 0.139618 0.060 Uiso 0.535(8) 1 calc R U P P 1
H57B H 0.693795 0.014949 0.225477 0.060 Uiso 0.535(8) 1 calc R U P P 1
H57C H 0.759427 -0.042328 0.156826 0.060 Uiso 0.535(8) 1 calc R U P P 1
C58A C 0.8618(8) -0.0761(2) 0.2428(5) 0.072(6) Uani 0.535(8) 1 d D U P P 1
H58A H 0.869817 -0.119476 0.213392 0.108 Uiso 0.535(8) 1 calc R U P P 1
H58B H 0.814854 -0.075599 0.291894 0.108 Uiso 0.535(8) 1 calc R U P P 1
H58C H 0.916246 -0.086204 0.251875 0.108 Uiso 0.535(8) 1 calc R U P P 1
S26B S 0.7891(3) 0.0083(2) 0.2287(3) 0.0409(14) Uani 0.465(8) 1 d D . P P 2
C57B C 0.8341(11) 0.0072(6) 0.1260(3) 0.096(8) Uiso 0.465(8) 1 d D . P P 2
H57D H 0.789279 0.043215 0.103627 0.143 Uiso 0.465(8) 1 calc R U P P 2
H57E H 0.853325 -0.048673 0.111470 0.143 Uiso 0.465(8) 1 calc R U P P 2
H57F H 0.884103 0.026274 0.107006 0.143 Uiso 0.465(8) 1 calc R U P P 2
C58B C 0.8802(7) -0.0747(3) 0.2470(8) 0.035(4) Uiso 0.465(8) 1 d D . P P 2
H58D H 0.888989 -0.123576 0.224716 0.052 Uiso 0.465(8) 1 calc R U P P 2
H58E H 0.868031 -0.085881 0.302413 0.052 Uiso 0.465(8) 1 calc R U P P 2
H58F H 0.933021 -0.059765 0.223979 0.052 Uiso 0.465(8) 1 calc R U P P 2
O26 O 0.7939(3) 0.0847(2) 0.2471(3) 0.0677(17) Uani 1 1 d D U . . .
C59 C 0.4219(4) 0.1539(5) 0.4688(4) 0.158(8) Uani 1 1 d D . . . .
H59A H 0.458143 0.188293 0.455068 0.237 Uiso 1 1 calc R U . Q 1
H59B H 0.403882 0.140629 0.524287 0.237 Uiso 1 1 calc R U . Q 1
H59C H 0.369879 0.183371 0.453572 0.237 Uiso 1 1 calc R U . Q 1
C60 C 0.4168(4) 0.0771(6) 0.3640(5) 0.175(9) Uani 1 1 d D . . . .
H60A H 0.414950 0.127985 0.331397 0.263 Uiso 1 1 calc R U . R 1
H60B H 0.357365 0.080713 0.397619 0.263 Uiso 1 1 calc R U . R 1
H60C H 0.441380 0.031186 0.331790 0.263 Uiso 1 1 calc R U . R 1
S27A S 0.4834(3) 0.0616(3) 0.4206(3) 0.077(2) Uani 0.468(8) 1 d D . P S 1
S27B S 0.4820(2) 0.1287(3) 0.3717(3) 0.083(2) Uani 0.532(8) 1 d D . P S 2
O27 O 0.5697(2) 0.0674(4) 0.3690(3) 0.086(2) Uani 1 1 d D . . . .
S28A S 0.2355(4) 0.4158(3) 0.6004(6) 0.144(3) Uani 0.676(10) 1 d D U P T 1
C61A C 0.2418(17) 0.3676(15) 0.6926(8) 0.176(11) Uani 0.676(10) 1 d D U P T 1
H61A H 0.297752 0.322628 0.685777 0.264 Uiso 0.676(10) 1 calc R U P T 1
H61B H 0.193682 0.346094 0.718511 0.264 Uiso 0.676(10) 1 calc R U P T 1
H61C H 0.237373 0.407730 0.723576 0.264 Uiso 0.676(10) 1 calc R U P T 1
C62A C 0.3020(11) 0.3246(7) 0.5501(9) 0.122(9) Uani 0.676(10) 1 d D . P T 1
H62A H 0.315637 0.338606 0.494875 0.183 Uiso 0.676(10) 1 calc R U P T 1
H62B H 0.270094 0.286058 0.565876 0.183 Uiso 0.676(10) 1 calc R U P T 1
H62C H 0.356413 0.299420 0.562159 0.183 Uiso 0.676(10) 1 calc R U P T 1
S28B S 0.2806(5) 0.3834(3) 0.6075(4) 0.060(3) Uani 0.324(10) 1 d D U P T 2
C61B C 0.1977(12) 0.3967(10) 0.7007(5) 0.064(3) Uani 0.324(10) 1 d D U P T 2
H61D H 0.141459 0.404161 0.696430 0.096 Uiso 0.324(10) 1 calc R U P T 2
H61E H 0.192975 0.444983 0.721511 0.096 Uiso 0.324(10) 1 calc R U P T 2
H61F H 0.213734 0.348283 0.735012 0.096 Uiso 0.324(10) 1 calc R U P T 2
C62B C 0.2123(12) 0.3782(9) 0.5594(9) 0.056(4) Uani 0.324(10) 1 d D U P T 2
H62D H 0.239287 0.387074 0.504015 0.084 Uiso 0.324(10) 1 calc R U P T 2
H62E H 0.154635 0.420455 0.576729 0.084 Uiso 0.324(10) 1 calc R U P T 2
H62F H 0.205963 0.324250 0.571243 0.084 Uiso 0.324(10) 1 calc R U P T 2
O28 O 0.2953(3) 0.4635(2) 0.5806(3) 0.0441(11) Uani 1 1 d D . . . .
Cl1 Cl 0.15506(14) 0.18348(11) 0.53947(11) 0.0563(5) Uani 1 1 d . . . . .
O5 O 0.0934(5) 0.1489(6) 0.5795(6) 0.130(4) Uani 1 1 d . . . . .
O6 O 0.2210(5) 0.1536(5) 0.5763(5) 0.101(3) Uani 1 1 d . . . . .
O7 O 0.2046(7) 0.1578(6) 0.4667(4) 0.132(4) Uani 1 1 d . . . . .
O8 O 0.1218(6) 0.2689(5) 0.5353(6) 0.129(4) Uani 1 1 d . . . . .
Cl2 Cl 0.17442(12) 0.40817(11) 0.15801(10) 0.0447(4) Uani 1 1 d . . . . .
O9 O 0.0981(5) 0.4602(5) 0.2099(4) 0.102(3) Uani 1 1 d . . . . .
O10 O 0.2459(5) 0.4253(7) 0.1553(4) 0.129(4) Uani 1 1 d . . . . .
O11 O 0.1796(9) 0.3296(5) 0.1840(5) 0.141(4) Uani 1 1 d . . . . .
O12 O 0.1668(4) 0.4247(4) 0.0838(3) 0.0716(18) Uani 1 1 d . . . . .
Cl3 Cl 0.32764(10) 0.77062(9) 0.02143(8) 0.0314(3) Uani 1 1 d . . . . .
O13 O 0.2668(4) 0.7810(4) 0.0964(4) 0.094(3) Uani 1 1 d . . . . .
O14 O 0.3249(8) 0.7083(5) -0.0106(5) 0.130(4) Uani 1 1 d . . . . .
O15 O 0.3101(4) 0.8436(3) -0.0272(3) 0.0544(14) Uani 1 1 d . . . . .
O16 O 0.4099(4) 0.7477(5) 0.0275(4) 0.102(3) Uani 1 1 d . . . . .
Cl4 Cl 0.87928(10) 0.79386(10) 0.09076(9) 0.0365(3) Uani 1 1 d . . . . .
O17 O 0.8016(4) 0.8547(4) 0.0832(4) 0.0727(18) Uani 1 1 d . . . . .
O18 O 0.9382(4) 0.8312(4) 0.0893(4) 0.0681(17) Uani 1 1 d . . . . .
O19 O 0.8569(5) 0.7483(5) 0.1609(4) 0.094(2) Uani 1 1 d . . . . .
O20 O 0.9191(4) 0.7413(4) 0.0303(4) 0.0741(19) Uani 1 1 d . . . . .

loop_
_atom_site_aniso_label
_atom_site_aniso_U_11
_atom_site_aniso_U_22
_atom_site_aniso_U_33
_atom_site_aniso_U_23
_atom_site_aniso_U_13
_atom_site_aniso_U_12
Cu1 0.0255(3) 0.0145(3) 0.0169(3) -0.0047(2) -0.0128(3) 0.0025(3)
Cu2 0.0210(3) 0.0147(3) 0.0152(3) -0.0022(2) -0.0087(3) 0.0020(2)
Cu3 0.0215(3) 0.0166(3) 0.0132(3) -0.0036(2) -0.0077(3) 0.0017(3)
Cu4 0.0213(3) 0.0138(3) 0.0160(3) -0.0026(2) -0.0093(3) 0.0024(2)
N1 0.032(3) 0.020(2) 0.022(2) -0.0077(19) -0.015(2) 0.002(2)
N2 0.037(3) 0.022(2) 0.028(3) -0.013(2) -0.017(2) 0.009(2)
N3 0.025(2) 0.016(2) 0.016(2) -0.0059(17) -0.0097(18) 0.0012(18)
N4 0.017(2) 0.018(2) 0.017(2) -0.0037(17) -0.0052(17) -0.0007(17)
N5 0.027(2) 0.017(2) 0.022(2) 0.0001(18) -0.011(2) 0.0016(19)
N6 0.040(3) 0.019(2) 0.030(3) -0.009(2) -0.017(2) 0.004(2)
N7 0.022(2) 0.015(2) 0.021(2) -0.0005(18) -0.0112(19) 0.0021(18)
N8 0.051(3) 0.029(3) 0.025(3) -0.001(2) -0.023(2) 0.007(2)
N9 0.020(2) 0.017(2) 0.018(2) -0.0025(17) -0.0093(18) 0.0020(17)
N10 0.022(2) 0.018(2) 0.015(2) -0.0013(17) -0.0073(18) -0.0008(18)
N11 0.025(2) 0.026(2) 0.015(2) -0.0055(18) -0.0076(18) -0.002(2)
N12 0.041(3) 0.029(3) 0.024(3) -0.002(2) -0.019(2) 0.004(2)
N13 0.028(2) 0.022(2) 0.017(2) -0.0064(18) -0.0078(19) 0.0002(19)
N14 0.032(3) 0.024(2) 0.020(2) -0.0059(19) -0.008(2) 0.007(2)
N15 0.021(2) 0.017(2) 0.018(2) -0.0026(17) -0.0078(18) -0.0011(18)
N16 0.021(2) 0.017(2) 0.017(2) -0.0033(17) -0.0069(18) -0.0008(18)
N17 0.026(2) 0.016(2) 0.020(2) -0.0021(18) -0.0089(19) 0.0048(19)
N18 0.031(3) 0.017(2) 0.022(2) -0.0066(18) -0.013(2) 0.0064(19)
N19 0.023(2) 0.018(2) 0.020(2) -0.0003(18) -0.0104(19) 0.0003(18)
N20 0.045(3) 0.024(3) 0.025(3) -0.009(2) -0.024(2) 0.013(2)
N21 0.026(2) 0.015(2) 0.016(2) -0.0014(17) -0.0128(18) 0.0002(18)
N22 0.025(2) 0.016(2) 0.018(2) -0.0043(17) -0.0109(18) -0.0002(18)
N23 0.033(3) 0.017(2) 0.017(2) -0.0039(17) -0.0142(19) -0.0013(19)
N24 0.052(3) 0.025(3) 0.022(3) -0.005(2) -0.021(2) 0.014(2)
C1 0.038(3) 0.024(3) 0.023(3) -0.008(2) -0.016(3) 0.003(3)
C2 0.041(3) 0.027(3) 0.026(3) -0.011(2) -0.016(3) 0.000(3)
C3 0.021(3) 0.016(2) 0.021(3) -0.007(2) -0.009(2) -0.002(2)
C4 0.016(2) 0.018(2) 0.018(3) -0.002(2) -0.008(2) -0.001(2)
C5 0.027(3) 0.016(3) 0.020(3) -0.004(2) -0.011(2) 0.002(2)
C6 0.017(2) 0.016(2) 0.020(3) -0.005(2) -0.007(2) -0.001(2)
C7 0.017(2) 0.016(2) 0.020(3) -0.002(2) -0.006(2) -0.001(2)
C8 0.042(4) 0.018(3) 0.039(4) -0.004(3) -0.016(3) 0.003(3)
C9 0.037(3) 0.017(3) 0.035(3) -0.004(2) -0.015(3) 0.006(2)
C10 0.030(3) 0.017(3) 0.028(3) 0.001(2) -0.015(2) 0.002(2)
C11 0.058(4) 0.029(3) 0.032(4) 0.002(3) -0.027(3) 0.005(3)
C12 0.020(3) 0.015(2) 0.020(3) -0.001(2) -0.010(2) -0.004(2)
C13 0.019(2) 0.019(3) 0.015(2) 0.001(2) -0.008(2) -0.003(2)
C14 0.026(3) 0.020(3) 0.018(3) -0.002(2) -0.010(2) 0.001(2)
C15 0.020(3) 0.018(2) 0.016(3) -0.003(2) -0.008(2) -0.002(2)
C16 0.025(3) 0.021(3) 0.018(3) 0.000(2) -0.011(2) -0.008(2)
C17 0.047(4) 0.034(3) 0.019(3) -0.002(2) -0.016(3) -0.004(3)
C18 0.036(3) 0.029(3) 0.013(3) -0.005(2) -0.009(2) -0.004(3)
C19 0.040(3) 0.030(3) 0.017(3) -0.006(2) -0.008(3) -0.002(3)
C20 0.035(3) 0.029(3) 0.021(3) -0.012(2) -0.005(2) 0.002(3)
C21 0.020(3) 0.019(3) 0.015(3) -0.004(2) -0.005(2) -0.004(2)
C22 0.017(2) 0.017(2) 0.020(3) -0.005(2) -0.006(2) -0.001(2)
C23 0.023(3) 0.015(2) 0.018(3) -0.001(2) -0.008(2) -0.001(2)
C24 0.018(2) 0.016(2) 0.016(2) -0.0053(19) -0.007(2) -0.002(2)
C25 0.018(2) 0.016(2) 0.018(3) -0.002(2) -0.006(2) -0.002(2)
C26 0.030(3) 0.016(3) 0.030(3) -0.005(2) -0.011(3) 0.007(2)
C27 0.033(3) 0.022(3) 0.029(3) -0.004(2) -0.015(3) 0.007(2)
C28 0.030(3) 0.017(3) 0.027(3) -0.002(2) -0.016(2) 0.004(2)
C29 0.043(4) 0.022(3) 0.035(3) -0.004(2) -0.029(3) 0.009(3)
C30 0.021(3) 0.013(2) 0.020(3) 0.000(2) -0.010(2) -0.003(2)
C31 0.023(3) 0.015(2) 0.018(3) -0.001(2) -0.013(2) -0.003(2)
C32 0.026(3) 0.016(3) 0.021(3) -0.003(2) -0.015(2) 0.002(2)
C33 0.019(3) 0.017(2) 0.017(3) 0.000(2) -0.009(2) -0.002(2)
C34 0.020(3) 0.021(3) 0.017(3) -0.002(2) -0.007(2) -0.005(2)
C35 0.038(3) 0.037(3) 0.021(3) -0.009(3) -0.017(3) 0.003(3)
C36 0.033(3) 0.028(3) 0.015(3) -0.004(2) -0.014(2) -0.006(2)
S1 0.0523(10) 0.0526(10) 0.0376(9) 0.0039(8) -0.0239(8) -0.0307(9)
O1 0.054(3) 0.062(3) 0.041(3) 0.011(2) -0.029(2) -0.035(3)
C37 0.114(8) 0.072(6) 0.113(8) 0.019(6) -0.073(7) -0.063(6)
C38 0.067(6) 0.067(6) 0.090(7) -0.012(5) -0.039(5) -0.018(5)
O2 0.070(4) 0.092(4) 0.040(3) 0.001(3) -0.011(3) -0.060(3)
C39 0.069(6) 0.132(10) 0.064(6) 0.029(6) -0.022(5) -0.046(7)
C40 0.091(5) 0.160(9) 0.117(8) 0.003(6) -0.039(6) -0.079(6)
S2A 0.0366(14) 0.0415(15) 0.0438(15) -0.0082(11) -0.0047(11) -0.0167(11)
S2B 0.054(3) 0.038(3) 0.075(5) -0.002(3) -0.013(3) -0.005(3)
O3 0.032(3) 0.041(3) 0.071(4) 0.000(2) -0.007(2) -0.016(2)
C41 0.081(6) 0.082(6) 0.145(8) 0.010(6) -0.044(6) -0.038(5)
C42 0.043(5) 0.044(5) 0.135(9) -0.001(5) -0.017(5) -0.021(4)
S3A 0.039(3) 0.050(3) 0.045(4) 0.005(2) -0.017(2) -0.016(2)
S3B 0.0308(14) 0.0473(17) 0.047(2) -0.0076(13) -0.0074(12) -0.0091(12)
O4 0.060(3) 0.063(3) 0.057(3) 0.016(3) -0.026(3) -0.043(3)
C43 0.104(7) 0.132(8) 0.090(7) 0.001(6) -0.017(6) -0.068(6)
C44 0.155(13) 0.235(19) 0.096(10) -0.008(11) -0.001(9) -0.166(14)
C45 0.080(7) 0.112(9) 0.106(9) -0.016(7) -0.025(6) -0.060(7)
C46 0.116(7) 0.141(8) 0.100(7) -0.001(6) -0.037(6) -0.087(6)
O21 0.117(6) 0.094(6) 0.082(5) 0.016(4) -0.013(5) -0.043(5)
C47 0.097(9) 0.110(10) 0.098(9) -0.018(7) -0.007(7) -0.051(8)
C48 0.104(8) 0.092(8) 0.067(6) 0.010(6) -0.033(6) -0.044(7)
S22 0.0509(11) 0.0482(11) 0.0719(14) 0.0014(10) -0.0287(10) -0.0207(9)
O22 0.060(4) 0.038(3) 0.136(6) 0.021(3) -0.044(4) -0.018(3)
C49 0.101(8) 0.079(7) 0.120(9) -0.016(6) -0.061(7) -0.038(6)
C50 0.068(6) 0.054(6) 0.174(13) 0.037(7) -0.061(8) -0.020(5)
S21A 0.076(2) 0.085(2) 0.062(2) 0.0189(16) -0.0324(16) -0.0423(18)
S21B 0.078(8) 0.087(8) 0.066(7) 0.014(6) -0.028(6) -0.022(6)
O23 0.046(3) 0.056(3) 0.077(4) -0.032(3) -0.004(3) 0.006(3)
C51 0.116(8) 0.144(9) 0.197(10) -0.066(8) -0.038(7) -0.045(7)
C52 0.051(5) 0.062(5) 0.091(7) -0.027(5) -0.011(5) -0.023(4)
S23A 0.042(2) 0.044(3) 0.054(3) -0.016(2) -0.0080(19) -0.0052(18)
S23B 0.0368(18) 0.043(2) 0.048(2) -0.0141(16) -0.0139(15) -0.0028(14)
O24 0.052(4) 0.097(5) 0.074(4) 0.032(4) -0.011(3) -0.017(3)
C53 0.049(5) 0.059(5) 0.085(6) 0.020(4) -0.033(4) -0.030(4)
C54 0.062(5) 0.076(6) 0.043(4) 0.003(4) -0.015(4) -0.041(5)
S24A 0.0337(16) 0.0492(19) 0.0324(17) -0.0069(13) -0.0082(12) -0.0186(14)
S24B 0.052(3) 0.046(3) 0.048(3) -0.0013(19) -0.018(2) -0.0185(19)
S25 0.0453(10) 0.0426(10) 0.0567(11) -0.0121(8) -0.0264(9) -0.0045(8)
O25 0.048(3) 0.048(3) 0.062(3) -0.010(2) -0.033(3) -0.012(2)
C55 0.054(5) 0.078(6) 0.050(5) -0.008(4) -0.026(4) -0.017(4)
C56 0.046(5) 0.120(9) 0.067(6) -0.015(6) -0.013(4) -0.030(5)
S26A 0.0242(18) 0.0274(15) 0.0286(19) -0.0100(12) -0.0050(15) -0.0052(12)
C57A 0.034(6) 0.037(6) 0.053(8) -0.006(5) -0.024(6) -0.007(5)
C58A 0.083(12) 0.061(10) 0.089(12) 0.031(8) -0.067(10) -0.024(8)
S26B 0.040(3) 0.041(2) 0.044(3) -0.0138(18) -0.012(2) -0.0127(18)
O26 0.051(3) 0.053(3) 0.110(5) -0.050(3) -0.051(3) 0.018(2)
C59 0.097(10) 0.30(2) 0.127(12) -0.092(14) 0.002(9) -0.111(13)
C60 0.091(10) 0.31(3) 0.145(15) -0.116(16) -0.017(10) -0.056(14)
S27A 0.060(3) 0.117(5) 0.069(4) -0.005(3) -0.025(3) -0.042(3)
S27B 0.047(3) 0.119(5) 0.086(4) -0.012(3) -0.013(2) -0.041(3)
O27 0.054(4) 0.123(6) 0.097(5) -0.033(5) -0.022(4) -0.037(4)
S28A 0.084(4) 0.076(3) 0.282(8) 0.001(4) -0.082(4) -0.024(3)
C61A 0.194(19) 0.139(16) 0.128(16) -0.013(13) 0.037(13) -0.074(14)
C62A 0.24(3) 0.081(12) 0.118(15) 0.026(11) -0.123(17) -0.084(15)
S28B 0.082(6) 0.060(4) 0.061(4) 0.021(3) -0.037(4) -0.048(4)
C61B 0.084(6) 0.061(5) 0.063(5) 0.022(4) -0.034(4) -0.047(4)
C62B 0.078(7) 0.059(6) 0.063(6) 0.018(5) -0.039(5) -0.052(5)
O28 0.041(3) 0.038(3) 0.057(3) -0.008(2) -0.019(2) -0.012(2)
Cl1 0.0618(12) 0.0395(10) 0.0455(10) 0.0042(8) -0.0054(9) -0.0106(9)
O5 0.080(5) 0.154(8) 0.168(9) 0.080(7) -0.064(6) -0.078(6)
O6 0.094(5) 0.102(6) 0.127(7) 0.017(5) -0.062(5) -0.041(5)
O7 0.188(10) 0.104(6) 0.060(5) -0.019(4) -0.005(5) -0.032(6)
O8 0.127(7) 0.053(4) 0.150(8) 0.005(5) -0.021(6) -0.001(4)
Cl2 0.0480(10) 0.0543(10) 0.0355(9) -0.0070(7) -0.0098(7) -0.0236(8)
O9 0.085(5) 0.123(7) 0.075(5) -0.041(5) 0.004(4) -0.024(5)
O10 0.097(6) 0.271(13) 0.066(5) -0.020(6) -0.020(4) -0.115(7)
O11 0.274(13) 0.069(5) 0.104(7) 0.016(5) -0.076(8) -0.080(7)
O12 0.057(4) 0.112(5) 0.044(3) -0.005(3) -0.018(3) -0.026(4)
Cl3 0.0360(8) 0.0295(7) 0.0295(7) 0.0012(6) -0.0188(6) -0.0061(6)
O13 0.075(4) 0.090(5) 0.046(4) 0.020(3) 0.001(3) 0.013(4)
O14 0.300(13) 0.074(5) 0.088(5) 0.022(4) -0.118(7) -0.100(7)
O15 0.070(4) 0.038(3) 0.039(3) 0.009(2) -0.023(3) -0.003(2)
O16 0.067(4) 0.146(7) 0.099(5) 0.068(5) -0.061(4) -0.052(5)
Cl4 0.0354(8) 0.0375(8) 0.0389(9) -0.0064(7) -0.0098(7) -0.0155(7)
O17 0.055(4) 0.065(4) 0.098(5) -0.019(3) -0.041(3) 0.002(3)
O18 0.053(3) 0.092(4) 0.077(4) -0.036(3) -0.007(3) -0.043(3)
O19 0.113(6) 0.093(5) 0.055(4) 0.028(4) -0.013(4) -0.045(5)
O20 0.065(4) 0.077(4) 0.081(4) -0.048(4) 0.005(3) -0.032(3)

loop_
_atom_type_symbol
_atom_type_description
_atom_type_scat_dispersion_real
_atom_type_scat_dispersion_imag
_atom_type_scat_source
C C 0.0033 0.0016 'International Tables Vol C Tables 4.2.6.8 and 6.1.1.4'
H H 0.0000 0.0000 'International Tables Vol C Tables 4.2.6.8 and 6.1.1.4'
Cl Cl 0.1484 0.1585 'International Tables Vol C Tables 4.2.6.8 and 6.1.1.4'
Cu Cu 0.3201 1.2651 'International Tables Vol C Tables 4.2.6.8 and 6.1.1.4'
N N 0.0061 0.0033 'International Tables Vol C Tables 4.2.6.8 and 6.1.1.4'
O O 0.0106 0.0060 'International Tables Vol C Tables 4.2.6.8 and 6.1.1.4'
S S 0.1246 0.1234 'International Tables Vol C Tables 4.2.6.8 and 6.1.1.4'

loop_
_geom_angle_atom_site_label_1
_geom_angle_atom_site_label_2
_geom_angle_atom_site_label_3
_geom_angle
_geom_angle_site_symmetry_1
_geom_angle_site_symmetry_3
_geom_angle_publ_flag
N1 Cu1 N23 97.32(18) . . ?
N1 Cu1 N22 170.1(2) . . ?
N23 Cu1 N22 81.22(17) . . ?
N1 Cu1 N3 81.20(17) . . ?
N23 Cu1 N3 174.19(19) . . ?
N22 Cu1 N3 99.26(17) . . ?
N1 Cu1 O1 94.6(2) . . ?
N23 Cu1 O1 92.29(18) . . ?
N22 Cu1 O1 95.24(19) . . ?
N3 Cu1 O1 93.43(17) . . ?
N7 Cu2 N5 98.58(18) . . ?
N7 Cu2 N4 172.73(18) . . ?
N5 Cu2 N4 81.10(17) . . ?
N7 Cu2 N9 81.35(17) . . ?
N5 Cu2 N9 174.87(19) . . ?
N4 Cu2 N9 98.31(17) . . ?
N7 Cu2 O2 94.59(18) . . ?
N5 Cu2 O2 87.9(2) . . ?
N4 Cu2 O2 92.66(18) . . ?
N9 Cu2 O2 97.2(2) . . ?
N13 Cu3 N11 97.95(18) . . ?
N13 Cu3 N10 172.66(19) . . ?
N11 Cu3 N10 80.97(17) . . ?
N13 Cu3 N15 80.83(17) . . ?
N11 Cu3 N15 169.13(18) . . ?
N10 Cu3 N15 98.85(17) . . ?
N13 Cu3 O3 92.82(19) . . ?
N11 Cu3 O3 95.02(18) . . ?
N10 Cu3 O3 94.51(18) . . ?
N15 Cu3 O3 95.83(17) . . ?
N19 Cu4 N17 98.06(18) . . ?
N19 Cu4 N16 175.27(18) . . ?
N17 Cu4 N16 81.48(17) . . ?
N19 Cu4 N21 81.34(17) . . ?
N17 Cu4 N21 173.35(19) . . ?
N16 Cu4 N21 98.56(17) . . ?
N19 Cu4 O4 91.98(19) . . ?
N17 Cu4 O4 95.5(2) . . ?
N16 Cu4 O4 92.74(18) . . ?
N21 Cu4 O4 91.1(2) . . ?
C3 N1 C1 108.3(4) . . ?
C3 N1 Cu1 115.3(4) . . ?
C1 N1 Cu1 136.3(4) . . ?
C3 N2 C2 112.7(4) . . ?
C3 N2 H2 123.6 . . ?
C2 N2 H2 123.6 . . ?
C5 N3 C4 105.1(4) . . ?
C5 N3 Cu1 141.6(4) . . ?
C4 N3 Cu1 112.4(3) . . ?
C5 N4 C6 105.0(4) . . ?
C5 N4 Cu2 142.6(4) . . ?
C6 N4 Cu2 112.3(3) . . ?
C7 N5 C9 107.9(4) . . ?
C7 N5 Cu2 113.3(3) . . ?
C9 N5 Cu2 133.9(4) . . ?
C7 N6 C8 111.5(4) . . ?
C7 N6 H6 124.2 . . ?
C8 N6 H6 124.2 . . ?
C12 N7 C10 108.1(4) . . ?
C12 N7 Cu2 114.5(3) . . ?
C10 N7 Cu2 136.2(4) . . ?
C12 N8 C11 113.1(5) . . ?
C12 N8 H8 123.4 . . ?
C11 N8 H8 123.4 . . ?
C14 N9 C13 105.3(4) . . ?
C14 N9 Cu2 142.2(4) . . ?
C13 N9 Cu2 112.5(3) . . ?
C14 N10 C15 105.5(4) . . ?
C14 N10 Cu3 141.2(4) . . ?
C15 N10 Cu3 112.9(3) . . ?
C16 N11 C18 107.7(4) . . ?
C16 N11 Cu3 114.6(3) . . ?
C18 N11 Cu3 137.4(4) . . ?
C16 N12 C17 113.8(4) . . ?
C16 N12 H12 123.1 . . ?
C17 N12 H12 123.1 . . ?
C21 N13 C19 107.3(4) . . ?
C21 N13 Cu3 115.5(3) . . ?
C19 N13 Cu3 134.4(4) . . ?
C21 N14 C20 109.0(4) . . ?
C21 N14 H14A 125.5 . . ?
C20 N14 H14A 125.5 . . ?
C23 N15 C22 105.4(4) . . ?
C23 N15 Cu3 141.5(4) . . ?
C22 N15 Cu3 113.1(3) . . ?
C23 N16 C24 104.7(4) . . ?
C23 N16 Cu4 141.7(4) . . ?
C24 N16 Cu4 112.7(3) . . ?
C25 N17 C27 107.7(4) . . ?
C25 N17 Cu4 113.9(3) . . ?
C27 N17 Cu4 138.2(4) . . ?
C25 N18 C26 108.1(4) . . ?
C25 N18 H18 125.9 . . ?
C26 N18 H18 125.9 . . ?
C30 N19 C28 107.3(4) . . ?
C30 N19 Cu4 115.1(3) . . ?
C28 N19 Cu4 136.2(4) . . ?
C30 N20 C29 108.0(4) . . ?
C30 N20 H20 126.0 . . ?
C29 N20 H20 126.0 . . ?
C32 N21 C31 105.1(4) . . ?
C32 N21 Cu4 141.8(4) . . ?
C31 N21 Cu4 112.4(3) . . ?
C32 N22 C33 105.5(4) . . ?
C32 N22 Cu1 141.0(4) . . ?
C33 N22 Cu1 113.1(3) . . ?
C34 N23 C36 107.6(4) . . ?
C34 N23 Cu1 115.0(3) . . ?
C36 N23 Cu1 137.3(3) . . ?
C34 N24 C35 107.9(5) . . ?
C34 N24 H24 126.0 . . ?
C35 N24 H24 126.0 . . ?
N1 C1 C2 104.5(4) . . ?
N1 C1 H1A 110.9 . . ?
C2 C1 H1A 110.9 . . ?
N1 C1 H1B 110.9 . . ?
C2 C1 H1B 110.9 . . ?
H1A C1 H1B 108.9 . . ?
N2 C2 C1 101.2(4) . . ?
N2 C2 H2A 111.5 . . ?
C1 C2 H2A 111.5 . . ?
N2 C2 H2B 111.5 . . ?
C1 C2 H2B 111.5 . . ?
H2A C2 H2B 109.3 . . ?
N1 C3 N2 113.1(5) . . ?
N1 C3 C4 116.5(4) . . ?
N2 C3 C4 130.4(5) . . ?
N3 C4 C6 108.3(4) . . ?
N3 C4 C3 114.1(4) . . ?
C6 C4 C3 137.6(5) . . ?
N4 C5 N3 113.3(4) . . ?
N4 C5 H5 123.4 . . ?
N3 C5 H5 123.4 . . ?
C4 C6 N4 108.3(4) . . ?
C4 C6 C7 137.8(5) . . ?
N4 C6 C7 113.9(4) . . ?
N5 C7 N6 114.1(4) . . ?
N5 C7 C6 117.2(5) . . ?
N6 C7 C6 128.6(5) . . ?
N6 C8 C9 101.6(4) . . ?
N6 C8 H8A 111.4 . . ?
C9 C8 H8A 111.4 . . ?
N6 C8 H8B 111.4 . . ?
C9 C8 H8B 111.4 . . ?
H8A C8 H8B 109.3 . . ?
N5 C9 C8 104.7(5) . . ?
N5 C9 H9A 110.8 . . ?
C8 C9 H9A 110.8 . . ?
N5 C9 H9B 110.8 . . ?
C8 C9 H9B 110.8 . . ?
H9A C9 H9B 108.9 . . ?
N7 C10 C11 104.2(4) . . ?
N7 C10 H10A 110.9 . . ?
C11 C10 H10A 110.9 . . ?
N7 C10 H10B 110.9 . . ?
C11 C10 H10B 110.9 . . ?
H10A C10 H10B 108.9 . . ?
N8 C11 C10 101.3(5) . . ?
N8 C11 H11A 111.5 . . ?
C10 C11 H11A 111.5 . . ?
N8 C11 H11B 111.5 . . ?
C10 C11 H11B 111.5 . . ?
H11A C11 H11B 109.3 . . ?
N7 C12 N8 112.9(4) . . ?
N7 C12 C13 117.0(5) . . ?
N8 C12 C13 130.0(5) . . ?
N9 C13 C15 107.9(4) . . ?
N9 C13 C12 114.2(4) . . ?
C15 C13 C12 137.8(5) . . ?
N10 C14 N9 113.2(5) . . ?
N10 C14 H14 123.4 . . ?
N9 C14 H14 123.4 . . ?
N10 C15 C13 108.1(4) . . ?
N10 C15 C16 114.4(4) . . ?
C13 C15 C16 137.4(5) . . ?
N11 C16 N12 112.8(5) . . ?
N11 C16 C15 116.9(5) . . ?
N12 C16 C15 130.3(5) . . ?
N12 C17 C18 100.7(4) . . ?
N12 C17 H17A 111.6 . . ?
C18 C17 H17A 111.6 . . ?
N12 C17 H17B 111.6 . . ?
C18 C17 H17B 111.6 . . ?
H17A C17 H17B 109.4 . . ?
N11 C18 C17 104.8(4) . . ?
N11 C18 H18A 110.8 . . ?
C17 C18 H18A 110.8 . . ?
N11 C18 H18B 110.8 . . ?
C17 C18 H18B 110.8 . . ?
H18A C18 H18B 108.9 . . ?
N13 C19 C20 103.9(4) . . ?
N13 C19 H19A 111.0 . . ?
C20 C19 H19A 111.0 . . ?
N13 C19 H19B 111.0 . . ?
C20 C19 H19B 111.0 . . ?
H19A C19 H19B 109.0 . . ?
N14 C20 C19 101.6(4) . . ?
N14 C20 H20A 111.5 . . ?
C19 C20 H20A 111.5 . . ?
N14 C20 H20B 111.5 . . ?
C19 C20 H20B 111.5 . . ?
H20A C20 H20B 109.3 . . ?
N13 C21 N14 115.7(5) . . ?
N13 C21 C22 116.3(4) . . ?
N14 C21 C22 127.8(5) . . ?
C24 C22 N15 108.1(4) . . ?
C24 C22 C21 138.1(5) . . ?
N15 C22 C21 113.7(4) . . ?
N15 C23 N16 113.0(4) . . ?
N15 C23 H23 123.5 . . ?
N16 C23 H23 123.5 . . ?
C22 C24 N16 108.7(4) . . ?
C22 C24 C25 137.4(5) . . ?
N16 C24 C25 113.7(4) . . ?
N17 C25 N18 116.6(5) . . ?
N17 C25 C24 117.6(4) . . ?
N18 C25 C24 125.7(5) . . ?
N18 C26 C27 102.7(4) . . ?
N18 C26 H26A 111.2 . . ?
C27 C26 H26A 111.2 . . ?
N18 C26 H26B 111.2 . . ?
C27 C26 H26B 111.2 . . ?
H26A C26 H26B 109.1 . . ?
N17 C27 C26 104.7(4) . . ?
N17 C27 H27A 110.8 . . ?
C26 C27 H27A 110.8 . . ?
N17 C27 H27B 110.8 . . ?
C26 C27 H27B 110.8 . . ?
H27A C27 H27B 108.9 . . ?
N19 C28 C29 104.4(4) . . ?
N19 C28 H28A 110.9 . . ?
C29 C28 H28A 110.9 . . ?
N19 C28 H28B 110.9 . . ?
C29 C28 H28B 110.9 . . ?
H28A C28 H28B 108.9 . . ?
N20 C29 C28 102.9(4) . . ?
N20 C29 H29A 111.2 . . ?
C28 C29 H29A 111.2 . . ?
N20 C29 H29B 111.2 . . ?
C28 C29 H29B 111.2 . . ?
H29A C29 H29B 109.1 . . ?
N19 C30 N20 117.1(5) . . ?
N19 C30 C31 116.8(5) . . ?
N20 C30 C31 126.1(5) . . ?
C33 C31 N21 108.3(4) . . ?
C33 C31 C30 137.8(5) . . ?
N21 C31 C30 113.8(4) . . ?
N22 C32 N21 113.3(5) . . ?
N22 C32 H32 123.3 . . ?
N21 C32 H32 123.3 . . ?
C31 C33 N22 107.8(4) . . ?
C31 C33 C34 138.3(5) . . ?
N22 C33 C34 113.9(4) . . ?
N23 C34 N24 115.8(5) . . ?
N23 C34 C33 116.6(5) . . ?
N24 C34 C33 127.6(5) . . ?
N24 C35 C36 101.4(4) . . ?
N24 C35 H35A 111.5 . . ?
C36 C35 H35A 111.5 . . ?
N24 C35 H35B 111.5 . . ?
C36 C35 H35B 111.5 . . ?
H35A C35 H35B 109.3 . . ?
N23 C36 C35 104.2(4) . . ?
N23 C36 H36A 110.9 . . ?
C35 C36 H36A 110.9 . . ?
N23 C36 H36B 110.9 . . ?
C35 C36 H36B 110.9 . . ?
H36A C36 H36B 108.9 . . ?
O1 S1 C38 107.3(4) . . ?
O1 S1 C37 105.8(4) . . ?
C38 S1 C37 97.3(5) . . ?
S1 O1 Cu1 115.1(3) . . ?
S1 C37 H37A 109.5 . . ?
S1 C37 H37B 109.5 . . ?
H37A C37 H37B 109.5 . . ?
S1 C37 H37C 109.5 . . ?
H37A C37 H37C 109.5 . . ?
H37B C37 H37C 109.5 . . ?
S1 C38 H38A 109.5 . . ?
S1 C38 H38B 109.5 . . ?
H38A C38 H38B 109.5 . . ?
S1 C38 H38C 109.5 . . ?
H38A C38 H38C 109.5 . . ?
H38B C38 H38C 109.5 . . ?
S2A O2 Cu2 126.7(3) . . ?
S2B O2 Cu2 139.7(4) . . ?
S2A C39 H39A 109.5 . . ?
S2A C39 H39B 109.5 . . ?
H39A C39 H39B 109.5 . . ?
S2A C39 H39C 109.5 . . ?
H39A C39 H39C 109.5 . . ?
H39B C39 H39C 109.5 . . ?
S2A C40 H40A 109.5 . . ?
S2A C40 H40B 109.5 . . ?
H40A C40 H40B 109.5 . . ?
S2A C40 H40C 109.5 . . ?
H40A C40 H40C 109.5 . . ?
H40B C40 H40C 109.5 . . ?
O2 S2A C39 116.5(4) . . ?
O2 S2A C40 103.4(5) . . ?
C39 S2A C40 95.5(6) . . ?
O2 S2B C39 113.0(5) . . ?
O2 S2B C40 101.1(5) . . ?
C39 S2B C40 92.8(6) . . ?
S3B O3 Cu3 135.5(3) . . ?
S3A O3 Cu3 135.1(3) . . ?
S3A C41 H41A 109.5 . . ?
S3A C41 H41B 109.5 . . ?
H41A C41 H41B 109.5 . . ?
S3A C41 H41C 109.5 . . ?
H41A C41 H41C 109.5 . . ?
H41B C41 H41C 109.5 . . ?
S3A C42 H42A 109.5 . . ?
S3A C42 H42B 109.5 . . ?
H42A C42 H42B 109.5 . . ?
S3A C42 H42C 109.5 . . ?
H42A C42 H42C 109.5 . . ?
H42B C42 H42C 109.5 . . ?
O3 S3A C41 118.7(5) . . ?
O3 S3A C42 106.1(4) . . ?
C41 S3A C42 99.8(5) . . ?
O3 S3B C42 109.1(4) . . ?
O3 S3B C41 118.8(4) . . ?
C42 S3B C41 100.5(5) . . ?
C43 O4 C46 105.7(8) . . ?
C43 O4 Cu4 124.1(6) . . ?
C46 O4 Cu4 122.8(6) . . ?
O4 C43 C44 106.5(11) . . ?
O4 C43 H43A 110.4 . . ?
C44 C43 H43A 110.4 . . ?
O4 C43 H43B 110.4 . . ?
C44 C43 H43B 110.4 . . ?
H43A C43 H43B 108.6 . . ?
C45 C44 C43 102.7(10) . . ?
C45 C44 H44A 111.2 . . ?
C43 C44 H44A 111.2 . . ?
C45 C44 H44B 111.2 . . ?
C43 C44 H44B 111.2 . . ?
H44A C44 H44B 109.1 . . ?
C44 C45 C46 104.7(9) . . ?
C44 C45 H45A 110.8 . . ?
C46 C45 H45A 110.8 . . ?
C44 C45 H45B 110.8 . . ?
C46 C45 H45B 110.8 . . ?
H45A C45 H45B 108.9 . . ?
O4 C46 C45 107.8(10) . . ?
O4 C46 H46A 110.2 . . ?
C45 C46 H46A 110.2 . . ?
O4 C46 H46B 110.2 . . ?
C45 C46 H46B 110.2 . . ?
H46A C46 H46B 108.5 . . ?
S21A C47 H47A 109.5 . . ?
S21A C47 H47B 109.5 . . ?
H47A C47 H47B 109.5 . . ?
S21A C47 H47C 109.5 . . ?
H47A C47 H47C 109.5 . . ?
H47B C47 H47C 109.5 . . ?
S21A C48 H48A 109.5 . . ?
S21A C48 H48B 109.5 . . ?
H48A C48 H48B 109.5 . . ?
S21A C48 H48C 109.5 . . ?
H48A C48 H48C 109.5 . . ?
H48B C48 H48C 109.5 . . ?
O22 S22 C49 107.7(5) . . ?
O22 S22 C50 106.3(4) . . ?
C49 S22 C50 99.3(6) . . ?
S22 C49 H49A 109.5 . . ?
S22 C49 H49B 109.5 . . ?
H49A C49 H49B 109.5 . . ?
S22 C49 H49C 109.5 . . ?
H49A C49 H49C 109.5 . . ?
H49B C49 H49C 109.5 . . ?
S22 C50 H50A 109.5 . . ?
S22 C50 H50B 109.5 . . ?
H50A C50 H50B 109.5 . . ?
S22 C50 H50C 109.5 . . ?
H50A C50 H50C 109.5 . . ?
H50B C50 H50C 109.5 . . ?
O21 S21A C47 112.8(6) . . ?
O21 S21A C48 108.8(5) . . ?
C47 S21A C48 97.5(5) . . ?
O21 S21B C47 110.8(7) . . ?
O21 S21B C48 107.9(6) . . ?
C47 S21B C48 99.4(7) . . ?
S23A C51 H51A 109.5 . . ?
S23A C51 H51B 109.5 . . ?
H51A C51 H51B 109.5 . . ?
S23A C51 H51C 109.5 . . ?
H51A C51 H51C 109.5 . . ?
H51B C51 H51C 109.5 . . ?
S23A C52 H52A 109.5 . . ?
S23A C52 H52B 109.5 . . ?
H52A C52 H52B 109.5 . . ?
S23A C52 H52C 109.5 . . ?
H52A C52 H52C 109.5 . . ?
H52B C52 H52C 109.5 . . ?
O23 S23A C51 111.28(18) . . ?
O23 S23A C52 109.83(17) . . ?
C51 S23A C52 98.97(14) . . ?
O23 S23B C51 112.00(18) . . ?
O23 S23B C52 110.19(17) . . ?
C51 S23B C52 98.55(14) . . ?
S24A C53 H53A 109.5 . . ?
S24A C53 H53B 109.5 . . ?
H53A C53 H53B 109.5 . . ?
S24A C53 H53C 109.5 . . ?
H53A C53 H53C 109.5 . . ?
H53B C53 H53C 109.5 . . ?
S24A C54 H54A 109.5 . . ?
S24A C54 H54B 109.5 . . ?
H54A C54 H54B 109.5 . . ?
S24A C54 H54C 109.5 . . ?
H54A C54 H54C 109.5 . . ?
H54B C54 H54C 109.5 . . ?
O24 S24A C54 113.5(4) . . ?
O24 S24A C53 111.6(4) . . ?
C54 S24A C53 96.7(4) . . ?
O24 S24B C54 112.5(4) . . ?
O24 S24B C53 111.9(4) . . ?
C54 S24B C53 95.9(5) . . ?
O25 S25 C55 105.3(3) . . ?
O25 S25 C56 105.1(4) . . ?
C55 S25 C56 98.1(5) . . ?
S25 C55 H55A 109.5 . . ?
S25 C55 H55B 109.5 . . ?
H55A C55 H55B 109.5 . . ?
S25 C55 H55C 109.5 . . ?
H55A C55 H55C 109.5 . . ?
H55B C55 H55C 109.5 . . ?
S25 C56 H56A 109.5 . . ?
S25 C56 H56B 109.5 . . ?
H56A C56 H56B 109.5 . . ?
S25 C56 H56C 109.5 . . ?
H56A C56 H56C 109.5 . . ?
H56B C56 H56C 109.5 . . ?
O26 S26A C58A 105.69(17) . . ?
O26 S26A C57A 105.61(17) . . ?
C58A S26A C57A 95.52(14) . . ?
S26A C57A H57A 109.5 . . ?
S26A C57A H57B 109.5 . . ?
H57A C57A H57B 109.5 . . ?
S26A C57A H57C 109.5 . . ?
H57A C57A H57C 109.5 . . ?
H57B C57A H57C 109.5 . . ?
S26A C58A H58A 109.5 . . ?
S26A C58A H58B 109.5 . . ?
H58A C58A H58B 109.5 . . ?
S26A C58A H58C 109.5 . . ?
H58A C58A H58C 109.5 . . ?
H58B C58A H58C 109.5 . . ?
O26 S26B C58B 105.84(17) . . ?
O26 S26B C57B 105.66(18) . . ?
C58B S26B C57B 95.78(14) . . ?
S26B C57B H57D 109.5 . . ?
S26B C57B H57E 109.5 . . ?
H57D C57B H57E 109.5 . . ?
S26B C57B H57F 109.5 . . ?
H57D C57B H57F 109.5 . . ?
H57E C57B H57F 109.5 . . ?
S26B C58B H58D 109.5 . . ?
S26B C58B H58E 109.5 . . ?
H58D C58B H58E 109.5 . . ?
S26B C58B H58F 109.5 . . ?
H58D C58B H58F 109.5 . . ?
H58E C58B H58F 109.5 . . ?
S27A C59 H59A 109.5 . . ?
S27A C59 H59B 109.5 . . ?
H59A C59 H59B 109.5 . . ?
S27A C59 H59C 109.5 . . ?
H59A C59 H59C 109.5 . . ?
H59B C59 H59C 109.5 . . ?
S27A C60 H60A 109.5 . . ?
S27A C60 H60B 109.5 . . ?
H60A C60 H60B 109.5 . . ?
S27A C60 H60C 109.5 . . ?
H60A C60 H60C 109.5 . . ?
H60B C60 H60C 109.5 . . ?
O27 S27A C60 108.68(18) . . ?
O27 S27A C59 108.00(18) . . ?
C60 S27A C59 97.28(14) . . ?
O27 S27B C60 108.51(18) . . ?
O27 S27B C59 107.90(18) . . ?
C60 S27B C59 97.25(14) . . ?
O28 S28A C62A 104.2(7) . . ?
O28 S28A C61A 101.2(10) . . ?
C62A S28A C61A 95.0(11) . . ?
S28A C61A H61A 109.5 . . ?
S28A C61A H61B 109.5 . . ?
H61A C61A H61B 109.5 . . ?
S28A C61A H61C 109.5 . . ?
H61A C61A H61C 109.5 . . ?
H61B C61A H61C 109.5 . . ?
S28A C62A H62A 109.5 . . ?
S28A C62A H62B 109.5 . . ?
H62A C62A H62B 109.5 . . ?
S28A C62A H62C 109.5 . . ?
H62A C62A H62C 109.5 . . ?
H62B C62A H62C 109.5 . . ?
O28 S28B C62B 106.65(18) . . ?
O28 S28B C61B 106.50(18) . . ?
C62B S28B C61B 95.69(14) . . ?
S28B C61B H61D 109.5 . . ?
S28B C61B H61E 109.5 . . ?
H61D C61B H61E 109.5 . . ?
S28B C61B H61F 109.5 . . ?
H61D C61B H61F 109.5 . . ?
H61E C61B H61F 109.5 . . ?
S28B C62B H62D 109.5 . . ?
S28B C62B H62E 109.5 . . ?
H62D C62B H62E 109.5 . . ?
S28B C62B H62F 109.5 . . ?
H62D C62B H62F 109.5 . . ?
H62E C62B H62F 109.5 . . ?
O5 Cl1 O7 115.4(7) . . ?
O5 Cl1 O8 113.3(6) . . ?
O7 Cl1 O8 109.0(6) . . ?
O5 Cl1 O6 107.3(5) . . ?
O7 Cl1 O6 101.1(6) . . ?
O8 Cl1 O6 110.0(6) . . ?
O11 Cl2 O10 112.7(7) . . ?
O11 Cl2 O12 110.1(5) . . ?
O10 Cl2 O12 109.1(4) . . ?
O11 Cl2 O9 107.4(6) . . ?
O10 Cl2 O9 108.1(6) . . ?
O12 Cl2 O9 109.4(5) . . ?
O16 Cl3 O14 108.5(6) . . ?
O16 Cl3 O13 106.9(5) . . ?
O14 Cl3 O13 110.5(6) . . ?
O16 Cl3 O15 111.2(4) . . ?
O14 Cl3 O15 108.2(4) . . ?
O13 Cl3 O15 111.5(3) . . ?
O19 Cl4 O17 107.9(5) . . ?
O19 Cl4 O20 109.2(5) . . ?
O17 Cl4 O20 110.1(4) . . ?
O19 Cl4 O18 110.4(5) . . ?
O17 Cl4 O18 109.7(4) . . ?
O20 Cl4 O18 109.5(3) . . ?

loop_
_geom_bond_atom_site_label_1
_geom_bond_atom_site_label_2
_geom_bond_distance
_geom_bond_site_symmetry_2
_geom_bond_publ_flag
Cu1 N1 1.981(4) . ?
Cu1 N23 1.994(4) . ?
Cu1 N22 1.998(4) . ?
Cu1 N3 2.010(4) . ?
Cu1 O1 2.322(5) . ?
Cu2 N7 1.999(4) . ?
Cu2 N5 2.004(4) . ?
Cu2 N4 2.009(4) . ?
Cu2 N9 2.009(4) . ?
Cu2 O2 2.268(4) . ?
Cu3 N13 1.990(4) . ?
Cu3 N11 2.012(4) . ?
Cu3 N10 2.017(4) . ?
Cu3 N15 2.017(4) . ?
Cu3 O3 2.299(4) . ?
Cu4 N19 1.979(4) . ?
Cu4 N17 2.003(4) . ?
Cu4 N16 2.005(4) . ?
Cu4 N21 2.010(4) . ?
Cu4 O4 2.353(5) . ?
N1 C3 1.291(7) . ?
N1 C1 1.470(7) . ?
N2 C3 1.330(7) . ?
N2 C2 1.406(7) . ?
N2 H2 0.8800 . ?
N3 C5 1.345(7) . ?
N3 C4 1.368(6) . ?
N4 C5 1.332(7) . ?
N4 C6 1.377(6) . ?
N5 C7 1.288(7) . ?
N5 C9 1.473(7) . ?
N6 C7 1.333(7) . ?
N6 C8 1.421(7) . ?
N6 H6 0.8800 . ?
N7 C12 1.290(7) . ?
N7 C10 1.481(6) . ?
N8 C12 1.332(7) . ?
N8 C11 1.399(7) . ?
N8 H8 0.8800 . ?
N9 C14 1.337(7) . ?
N9 C13 1.374(6) . ?
N10 C14 1.330(7) . ?
N10 C15 1.371(6) . ?
N11 C16 1.297(7) . ?
N11 C18 1.480(7) . ?
N12 C16 1.328(7) . ?
N12 C17 1.400(7) . ?
N12 H12 0.8800 . ?
N13 C21 1.296(7) . ?
N13 C19 1.477(7) . ?
N14 C21 1.329(7) . ?
N14 C20 1.451(7) . ?
N14 H14A 0.8800 . ?
N15 C23 1.337(7) . ?
N15 C22 1.375(6) . ?
N16 C23 1.346(6) . ?
N16 C24 1.377(6) . ?
N17 C25 1.293(7) . ?
N17 C27 1.479(7) . ?
N18 C25 1.340(7) . ?
N18 C26 1.472(7) . ?
N18 H18 0.8800 . ?
N19 C30 1.294(7) . ?
N19 C28 1.491(6) . ?
N20 C30 1.335(7) . ?
N20 C29 1.473(7) . ?
N20 H20 0.8800 . ?
N21 C32 1.336(7) . ?
N21 C31 1.380(6) . ?
N22 C32 1.333(7) . ?
N22 C33 1.379(6) . ?
N23 C34 1.296(7) . ?
N23 C36 1.472(6) . ?
N24 C34 1.331(7) . ?
N24 C35 1.470(8) . ?
N24 H24 0.8800 . ?
C1 C2 1.544(8) . ?
C1 H1A 0.9900 . ?
C1 H1B 0.9900 . ?
C2 H2A 0.9900 . ?
C2 H2B 0.9900 . ?
C3 C4 1.461(7) . ?
C4 C6 1.375(7) . ?
C5 H5 0.9500 . ?
C6 C7 1.451(7) . ?
C8 C9 1.540(9) . ?
C8 H8A 0.9900 . ?
C8 H8B 0.9900 . ?
C9 H9A 0.9900 . ?
C9 H9B 0.9900 . ?
C10 C11 1.543(8) . ?
C10 H10A 0.9900 . ?
C10 H10B 0.9900 . ?
C11 H11A 0.9900 . ?
C11 H11B 0.9900 . ?
C12 C13 1.456(7) . ?
C13 C15 1.376(7) . ?
C14 H14 0.9500 . ?
C15 C16 1.459(7) . ?
C17 C18 1.546(8) . ?
C17 H17A 0.9900 . ?
C17 H17B 0.9900 . ?
C18 H18A 0.9900 . ?
C18 H18B 0.9900 . ?
C19 C20 1.544(8) . ?
C19 H19A 0.9900 . ?
C19 H19B 0.9900 . ?
C20 H20A 0.9900 . ?
C20 H20B 0.9900 . ?
C21 C22 1.463(7) . ?
C22 C24 1.370(7) . ?
C23 H23 0.9500 . ?
C24 C25 1.454(7) . ?
C26 C27 1.539(8) . ?
C26 H26A 0.9900 . ?
C26 H26B 0.9900 . ?
C27 H27A 0.9900 . ?
C27 H27B 0.9900 . ?
C28 C29 1.539(8) . ?
C28 H28A 0.9900 . ?
C28 H28B 0.9900 . ?
C29 H29A 0.9900 . ?
C29 H29B 0.9900 . ?
C30 C31 1.457(7) . ?
C31 C33 1.374(7) . ?
C32 H32 0.9500 . ?
C33 C34 1.456(7) . ?
C35 C36 1.541(8) . ?
C35 H35A 0.9900 . ?
C35 H35B 0.9900 . ?
C36 H36A 0.9900 . ?
C36 H36B 0.9900 . ?
S1 O1 1.495(5) . ?
S1 C38 1.748(9) . ?
S1 C37 1.763(8) . ?
C37 H37A 0.9800 . ?
C37 H37B 0.9800 . ?
C37 H37C 0.9800 . ?
C38 H38A 0.9800 . ?
C38 H38B 0.9800 . ?
C38 H38C 0.9800 . ?
O2 S2A 1.470(6) . ?
O2 S2B 1.489(2) . ?
C39 S2A 1.752(9) . ?
C39 S2B 1.796(2) . ?
C39 H39A 0.9800 . ?
C39 H39B 0.9800 . ?
C39 H39C 0.9800 . ?
C40 S2A 1.771(11) . ?
C40 S2B 1.804(2) . ?
C40 H40A 0.9800 . ?
C40 H40B 0.9800 . ?
C40 H40C 0.9800 . ?
O3 S3B 1.470(5) . ?
O3 S3A 1.492(2) . ?
C41 S3A 1.795(2) . ?
C41 S3B 1.814(9) . ?
C41 H41A 0.9800 . ?
C41 H41B 0.9800 . ?
C41 H41C 0.9800 . ?
C42 S3B 1.761(8) . ?
C42 S3A 1.800(2) . ?
C42 H42A 0.9800 . ?
C42 H42B 0.9800 . ?
C42 H42C 0.9800 . ?
O4 C43 1.340(13) . ?
O4 C46 1.454(12) . ?
C43 C44 1.500(16) . ?
C43 H43A 0.9900 . ?
C43 H43B 0.9900 . ?
C44 C45 1.433(16) . ?
C44 H44A 0.9900 . ?
C44 H44B 0.9900 . ?
C45 C46 1.461(14) . ?
C45 H45A 0.9900 . ?
C45 H45B 0.9900 . ?
C46 H46A 0.9900 . ?
C46 H46B 0.9900 . ?
O21 S21A 1.439(8) . ?
O21 S21B 1.498(2) . ?
C47 S21B 1.798(2) . ?
C47 S21A 1.815(11) . ?
C47 H47A 0.9800 . ?
C47 H47B 0.9800 . ?
C47 H47C 0.9800 . ?
C48 S21B 1.799(2) . ?
C48 S21A 1.834(10) . ?
C48 H48A 0.9800 . ?
C48 H48B 0.9800 . ?
C48 H48C 0.9800 . ?
S22 O22 1.469(6) . ?
S22 C49 1.747(9) . ?
S22 C50 1.772(10) . ?
C49 H49A 0.9800 . ?
C49 H49B 0.9800 . ?
C49 H49C 0.9800 . ?
C50 H50A 0.9800 . ?
C50 H50B 0.9800 . ?
C50 H50C 0.9800 . ?
O23 S23B 1.4647(19) . ?
O23 S23A 1.4818(19) . ?
C51 S23A 1.768(2) . ?
C51 S23B 1.771(2) . ?
C51 H51A 0.9800 . ?
C51 H51B 0.9800 . ?
C51 H51C 0.9800 . ?
C52 S23A 1.775(2) . ?
C52 S23B 1.784(2) . ?
C52 H52A 0.9800 . ?
C52 H52B 0.9800 . ?
C52 H52C 0.9800 . ?
O24 S24B 1.490(2) . ?
O24 S24A 1.496(2) . ?
C53 S24B 1.798(9) . ?
C53 S24A 1.798(8) . ?
C53 H53A 0.9800 . ?
C53 H53B 0.9800 . ?
C53 H53C 0.9800 . ?
C54 S24A 1.751(8) . ?
C54 S24B 1.774(9) . ?
C54 H54A 0.9800 . ?
C54 H54B 0.9800 . ?
C54 H54C 0.9800 . ?
S25 O25 1.514(5) . ?
S25 C55 1.760(8) . ?
S25 C56 1.777(10) . ?
C55 H55A 0.9800 . ?
C55 H55B 0.9800 . ?
C55 H55C 0.9800 . ?
C56 H56A 0.9800 . ?
C56 H56B 0.9800 . ?
C56 H56C 0.9800 . ?
S26A O26 1.5095(19) . ?
S26A C58A 1.803(2) . ?
S26A C57A 1.803(2) . ?
C57A H57A 0.9800 . ?
C57A H57B 0.9800 . ?
C57A H57C 0.9800 . ?
C58A H58A 0.9800 . ?
C58A H58B 0.9800 . ?
C58A H58C 0.9800 . ?
S26B O26 1.5122(19) . ?
S26B C58B 1.799(2) . ?
S26B C57B 1.801(2) . ?
C57B H57D 0.9800 . ?
C57B H57E 0.9800 . ?
C57B H57F 0.9800 . ?
C58B H58D 0.9800 . ?
C58B H58E 0.9800 . ?
C58B H58F 0.9800 . ?
C59 S27B 1.789(2) . ?
C59 S27A 1.790(2) . ?
C59 H59A 0.9800 . ?
C59 H59B 0.9800 . ?
C59 H59C 0.9800 . ?
C60 S27A 1.784(2) . ?
C60 S27B 1.785(2) . ?
C60 H60A 0.9800 . ?
C60 H60B 0.9800 . ?
C60 H60C 0.9800 . ?
S27A O27 1.491(2) . ?
S27B O27 1.493(2) . ?
S28A O28 1.493(2) . ?
S28A C62A 1.799(2) . ?
S28A C61A 1.800(2) . ?
C61A H61A 0.9800 . ?
C61A H61B 0.9800 . ?
C61A H61C 0.9800 . ?
C62A H62A 0.9800 . ?
C62A H62B 0.9800 . ?
C62A H62C 0.9800 . ?
S28B O28 1.498(2) . ?
S28B C62B 1.799(2) . ?
S28B C61B 1.801(2) . ?
C61B H61D 0.9800 . ?
C61B H61E 0.9800 . ?
C61B H61F 0.9800 . ?
C62B H62D 0.9800 . ?
C62B H62E 0.9800 . ?
C62B H62F 0.9800 . ?
Cl1 O5 1.352(7) . ?
Cl1 O7 1.381(8) . ?
Cl1 O8 1.399(8) . ?
Cl1 O6 1.450(8) . ?
Cl2 O11 1.361(8) . ?
Cl2 O10 1.385(7) . ?
Cl2 O12 1.422(6) . ?
Cl2 O9 1.427(7) . ?
Cl3 O16 1.387(6) . ?
Cl3 O14 1.396(6) . ?
Cl3 O13 1.412(6) . ?
Cl3 O15 1.427(5) . ?
Cl4 O19 1.406(6) . ?
Cl4 O17 1.412(6) . ?
Cl4 O20 1.416(6) . ?
Cl4 O18 1.423(5) . ?

loop_
_geom_hbond_atom_site_label_D
_geom_hbond_atom_site_label_H
_geom_hbond_atom_site_label_A
_geom_hbond_distance_DH
_geom_hbond_distance_HA
_geom_hbond_distance_DA
_geom_hbond_angle_DHA
_geom_hbond_site_symmetry_A
_geom_hbond_publ_flag
N2 H2 O26 0.88 2.12 2.842(6) 138.6 2_666 yes
N6 H6 O27 0.88 2.39 2.942(7) 121.2 2_666 yes
N8 H8 O24 0.88 2.25 2.797(7) 120.0 2_666 yes
N8 H8 O16 0.88 2.60 3.285(10) 135.6 . yes
N12 H12 O16 0.88 2.32 3.059(8) 141.8 . yes
N14 H14A N18 0.88 2.65 3.317(7) 133.1 . yes
N14 H14A O23 0.88 2.28 3.027(6) 142.3 2_756 yes
N18 H18 N14 0.88 2.63 3.317(7) 135.5 . yes
N18 H18 O23 0.88 2.33 3.010(5) 133.7 2_756 yes
N18 H18 O26 0.88 2.28 2.844(6) 122.1 . yes
N20 H20 N24 0.88 2.60 3.323(7) 139.6 . yes
N20 H20 O25 0.88 2.33 2.780(7) 111.7 2_666 yes
N24 H24 N20 0.88 2.70 3.323(7) 128.9 . yes
N24 H24 O13 0.88 2.36 3.070(8) 137.6 2_666 yes
C5 H5 O28 0.95 2.51 3.168(7) 126.4 2_666 yes
C10 H10B O22 0.99 2.62 3.283(8) 124.8 2_676 yes
C14 H14 O28 0.95 2.41 3.193(7) 140.1 2_666 yes
C17 H17A O10 0.99 2.56 3.351(10) 137.1 2_665 yes
C19 H19B O14 0.99 2.43 3.372(11) 159.6 2_665 yes
C20 H20B O18 0.99 2.64 3.532(8) 150.8 2_765 yes
C20 H20B O20 0.99 2.61 3.532(9) 154.9 2_765 yes
C23 H23 O28 0.95 2.41 3.148(6) 134.1 2_666 yes
C26 H26A O22 0.99 2.53 3.452(9) 154.5 2_766 yes
C28 H28B O22 0.99 2.54 3.310(8) 134.9 1_545 yes
C29 H29A O22 0.99 2.62 3.349(9) 130.7 1_545 yes
C29 H29A S23A^a 0.99 3.02 3.784(7) 135.2 . yes
C32 H32 O28 0.95 2.50 3.129(7) 123.8 2_666 yes
C35 H35B O14 0.99 2.60 3.340(9) 131.3 2_666 yes
C38 H38B O9 0.98 2.63 3.584(13) 165.6 2_666 yes
C39 H39B^a O17 0.98 2.54 3.503(11) 168.2 . yes
C39 H39C^a O21 0.98 2.58 3.268(14) 127.6 2_676 yes
C40 H40C^a O6 0.98 2.50 3.247(12) 133.3 2_666 yes
C42 H42B^a O12 0.98 2.57 3.513(11) 161.3 1_655 yes
C43 H43A S28A^a 0.99 2.96 3.858(16) 151.0 2_666 yes
C44 H44B O9 0.99 2.64 3.401(15) 133.5 1_655 yes
C45 H45B O8 0.99 2.54 3.366(16) 141.3 1_655 yes
C48 H48B^a O16 0.98 2.54 3.371(13) 142.7 1_556 yes
C49 H49A O21 0.98 2.64 3.436(15) 138.4 . yes
C49 H49B O11 0.98 2.60 3.500(14) 153.2 2_666 yes
C49 H49C O7 0.98 2.60 3.338(14) 132.1 2_666 yes
C51 H51B^a O13 0.98 2.64 3.468(10) 142.8 2_666 yes
C51 H51C^a O18 0.98 2.51 3.387(7) 149.2 2_766 yes
C52 H52B^a O15 0.98 2.57 3.388(8) 140.5 2_666 yes
C54 H54A^a O17 0.98 2.47 3.419(10) 162.0 2_666 yes
C54 H54C^a S21A^a 0.98 2.94 3.781(9) 144.5 2_667 yes
C56 H56A O9 0.98 2.66 3.582(14) 157.5 . yes
C56 H56B O19 0.98 2.49 3.447(13) 164.3 1_455 yes
C57A^a H57A^a O15 0.98 2.57 3.546(12) 171.1 2_665 yes
C57A^a H57C^a O17 0.98 2.26 3.212(9) 165.3 1_545 yes
C58A^a H58A^a Cl4 0.98 2.97 3.913(8) 162.0 1_545 yes
C58A^a H58A^a O18 0.98 2.37 3.208(10) 142.6 1_545 yes
C58A^a H58B^a O6 0.98 2.57 3.398(13) 142.7 2_656 yes
C57B^b H57E^b Cl4 0.98 2.75 3.716(8) 169.6 1_545 yes
C57B^b H57E^b O17 0.98 2.46 3.292(11) 142.5 1_545 yes
C57B^b H57E^b O18 0.98 2.10 3.022(12) 156.8 1_545 yes
C58B^b H58D^b O18 0.98 2.57 3.351(12) 136.5 1_545 yes
C58B^b H58E^b O5 0.98 2.50 3.409(14) 154.8 2_656 yes
C58B^b H58E^b O6 0.98 2.60 3.432(17) 142.9 2_656 yes
C58B^b H58F^b O23 0.98 2.58 3.466(14) 149.7 2_756 yes
C60 H60B^a O7 0.98 2.45 3.355(12) 152.5 . yes
C60 H60C^a O21 0.98 2.58 3.253(11) 126.2 2_666 yes
C61A^a H61A^a S2A^a 0.98 2.22 3.14(2) 156.7 2_666 yes
C61A^a H61B^a O19 0.98 2.62 3.42(2) 139.3 2_666 yes
C61A^a H61C^a S3A^a 0.98 2.90 3.71(3) 140.1 2_666 yes
C62A^a H62A^a O1 0.98 2.27 3.249(17) 172.8 2_666 yes
C62A^a H62C^a S2A^a 0.98 3.01 3.709(17) 128.9 2_666 yes
C61B^b H61E^b O3 0.98 2.60 3.464(15) 146.5 2_666 yes
C61B^b H61F^b O19 0.98 2.60 3.411(11) 140.1 2_666 yes
C62B^b H62D^b O1 0.98 2.46 3.426(18) 166.8 2_666 yes
C62B^b H62F^b O8 0.98 2.41 3.141(12) 131.0 . yes
